data_1545338
loop_
_publ_author_name
'S\/orensen, Mikkel A.'
'Weihe, H\/ogni'
'Vinum, Morten G.'
'Mortensen, Jesper S.'
'Doerrer, Linda H.'
'Bendix, Jesper'

_publ_section_title
;
 Imposing high-symmetry and tuneable geometry on lanthanide centres with
 chelating Pt and Pd metalloligands
;
_journal_issue 5
_journal_name_full 'Chem. Sci.'
_journal_page_first 3566
_journal_paper_doi 10.1039/C7SC00135E
_journal_volume 8
_journal_year 2017
_chemical_formula_moiety 'C16 H24 Ce O8 Pt2 S8, C8 H20 N'
_chemical_formula_sum 'C24 H44 Ce N O8 Pt2 S8'
_chemical_formula_weight 1261.42
_space_group_crystal_system tetragonal
_space_group_IT_number 124
_space_group_name_Hall '-P 4 2c'
_space_group_name_H-M_alt 'P 4/m c c'
_symmetry_Int_Tables_number 124
_symmetry_space_group_name_Hall '-P 4 2c'
_symmetry_space_group_name_H-M 'P 4/m c c'
_atom_sites_solution_primary iterative
_audit_creation_date 2015-05-10
_audit_creation_method
;
Olex2 1.2
(compiled 2015.01.26 svn.r3150 for OlexSys, GUI svn.r4998)
;
_audit_update_record
;
2017-01-09 deposited with the CCDC.
2017-02-28 downloaded from the CCDC.
;
_cell_angle_alpha 90
_cell_angle_beta 90
_cell_angle_gamma 90
_cell_formula_units_Z 2
_cell_length_a 8.6742(3)
_cell_length_b 8.6742(3)
_cell_length_c 25.3428(10)
_cell_measurement_reflns_used 7708
_cell_measurement_temperature 122
_cell_measurement_theta_max 26.75
_cell_measurement_theta_min 2.35
_cell_volume 1906.84(12)
_computing_molecular_graphics 'Olex2 (Dolomanov et al., 2009)'
_computing_publication_material 'Olex2 (Dolomanov et al., 2009)'
_computing_structure_refinement 'olex2.refine (Bourhis et al., 2015)'
_computing_structure_solution 'olex2.solve (Bourhis et al., 2015)'
_diffrn_ambient_temperature 122
_diffrn_measured_fraction_theta_full 0.9990
_diffrn_measured_fraction_theta_max 0.9990
_diffrn_measurement_device_type 'Bruker APEX-II CCD'
_diffrn_measurement_method '\f and \w scans'
_diffrn_radiation_type 'Mo K\a'
_diffrn_radiation_wavelength 0.71073
_diffrn_reflns_av_R_equivalents 0.0532
_diffrn_reflns_av_unetI/netI 0.0137
_diffrn_reflns_limit_h_max 10
_diffrn_reflns_limit_h_min -10
_diffrn_reflns_limit_k_max 10
_diffrn_reflns_limit_k_min -10
_diffrn_reflns_limit_l_max 31
_diffrn_reflns_limit_l_min -32
_diffrn_reflns_number 26029
_diffrn_reflns_theta_full 26.0000
_diffrn_reflns_theta_max 26.73
_diffrn_reflns_theta_min 2.35
_diffrn_standards_number 0
_exptl_absorpt_coefficient_mu 8.970
_exptl_absorpt_correction_T_max 0.7454
_exptl_absorpt_correction_T_min 0.6283
_exptl_absorpt_correction_type multi-scan
_exptl_absorpt_process_details
;
SADABS-2012/1 (Bruker,2012) was used for absorption correction.
wR2(int) was 0.0868 before and 0.0512 after correction.
The Ratio of minimum to maximum transmission is 0.8429.
The \l/2 correction factor is 0.0000.
;
_exptl_crystal_colour 'clear yellowish colourless'
_exptl_crystal_colour_lustre clear
_exptl_crystal_colour_modifier yellowish
_exptl_crystal_colour_primary colourless
_exptl_crystal_density_diffrn 2.1968
_exptl_crystal_description plate
_exptl_crystal_F_000 1202
_exptl_crystal_size_max 0.06
_exptl_crystal_size_mid 0.06
_exptl_crystal_size_min 0.015
_refine_diff_density_max 0.9463
_refine_diff_density_min -0.9514
_refine_diff_density_rms 0.2196
_refine_ls_d_res_high 0.7902
_refine_ls_d_res_low 8.6742
_refine_ls_goodness_of_fit_ref 1.1150
_refine_ls_hydrogen_treatment mixed
_refine_ls_matrix_type full
_refine_ls_number_constraints 4
_refine_ls_number_parameters 91
_refine_ls_number_reflns 1050
_refine_ls_number_restraints 3
_refine_ls_restrained_S_all 1.1133
_refine_ls_R_factor_all 0.0300
_refine_ls_R_factor_gt 0.0175
_refine_ls_shift/su_max 0.0000
_refine_ls_shift/su_mean 0.0000
_refine_ls_structure_factor_coef Fsqd
_refine_ls_weighting_details 'w=1/[\s^2^(Fo^2^)+(0.0143P)^2^+3.2727P] where P=(Fo^2^+2Fc^2^)/3'
_refine_ls_weighting_scheme calc
_refine_ls_wR_factor_gt 0.0321
_refine_ls_wR_factor_ref 0.0362
_reflns_Friedel_coverage 0.0
_reflns_limit_h_max 10
_reflns_limit_h_min 0
_reflns_limit_k_max 7
_reflns_limit_k_min 0
_reflns_limit_l_max 32
_reflns_limit_l_min 0
_reflns_number_gt 837
_reflns_number_total 1050
_reflns_threshold_expression I>=2u(I)
_cod_data_source_file c7sc00135e2.cif
_cod_data_source_block 1Ce
_cod_depositor_comments 'Adding full bibliography for 1545338--1545364.cif.'
_cod_database_code 1545338
_olex2_refinement_description
;
1. Fixed Uiso
 At 1.5 times of:
  All C(H,H,H) groups
2. Restrained distances
 C4-H4a
 0.96 with sigma of 0.02
 C4-H4b
 0.96 with sigma of 0.02
 C4-H4c
 0.96 with sigma of 0.02
3. Others
 Fixed Sof: S1(0.5) O1(0.5) C3(0.5) O1a(0.5) S1a(0.5) H4a(0.405) H4b(0.455)
 H4c(0.64)
4.a Idealised Me refined as rotating group:
 C2(H2a,H2b,H2c)
;
_olex2_date_sample_data_collection 01.04.14
_olex2_submission_special_instructions 'No special instructions were received'

loop_
_space_group_symop_id
_space_group_symop_operation_xyz
1 x,y,z
2 -y,x,z
3 y,-x,z
4 x,-y,-z+1/2
5 -x,y,-z+1/2
6 -x,-y,z
7 y,x,-z+1/2
8 -y,-x,-z+1/2
9 -x,-y,-z
10 y,-x,-z
11 -y,x,-z
12 -x,y,z-1/2
13 x,-y,z-1/2
14 x,y,-z
15 -y,-x,z-1/2
16 y,x,z-1/2

loop_
_atom_site_label
_atom_site_type_symbol
_atom_site_fract_x
_atom_site_fract_y
_atom_site_fract_z
_atom_site_U_iso_or_equiv
_atom_site_adp_type
_atom_site_occupancy
_atom_site_site_symmetry_order
_atom_site_refinement_flags_posn
_atom_site_refinement_flags_adp
_atom_site_refinement_flags_occupancy
_atom_site_disorder_group
Pt1 Pt 0.5 0.5 0.394506(9) 0.01381(7) Uani 1.000000 4 S T P .
Ce1 Ce 0.5 0.5 0.25 0.01188(10) Uani 1.000000 8 S T P .
S1 S 0.4258(3) 0.2441(4) 0.39944(17) 0.0181(7) Uani 0.500000 1 . . . 1
N1 N 0.0 0.0 0.5 0.0098(13) Uani 1.000000 8 S T P .
C4 C 0.2872(6) -0.0648(8) 0.5 0.0361(15) Uani 1.000000 2 DS T P .
C2 C 0.2984(5) 0.0425(4) 0.32609(15) 0.0298(9) Uani 1.000000 1 . . . .
H2a H 0.1925(10) 0.0565(4) 0.3135(9) 0.0447(14) Uiso 1.000000 1 GR . . .
H2b H 0.3577(16) -0.0154(11) 0.2998(7) 0.0447(14) Uiso 1.000000 1 GR . . .
H2c H 0.297(3) -0.0146(11) 0.3594(3) 0.0447(14) Uiso 1.000000 1 GR . . .
C1 C 0.3722(4) 0.1981(4) 0.33463(15) 0.0287(9) Uani 1.000000 1 . . . .
O1 O 0.3514(5) 0.2956(5) 0.29992(17) 0.0148(10) Uani 0.500000 1 . . . 1
C3 C 0.1378(7) -0.0302(7) 0.4645(2) 0.0127(14) Uani 0.500000 1 . . . .
O1a O 0.4611(5) 0.2536(5) 0.29439(16) 0.0147(10) Uani 0.500000 1 . . . 2
S1a S 0.3744(3) 0.2651(4) 0.39360(17) 0.0157(6) Uani 0.500000 1 . . . 2
H3 H 0.085(4) -0.131(4) 0.4423(13) 0.028(10) Uiso 1.000000 1 . . . .
H4a H 0.334(9) 0.034(5) 0.5 0.06(3) Uiso 0.810000 2 DS T P .
H4b H 0.272(8) -0.173(3) 0.5 0.06(2) Uiso 0.910000 2 DS T P .
H4c H 0.347(7) -0.070(8) 0.4688(17) 0.06(2) Uiso 0.640000 1 D . . .

loop_
_atom_site_aniso_label
_atom_site_aniso_U_11
_atom_site_aniso_U_22
_atom_site_aniso_U_33
_atom_site_aniso_U_12
_atom_site_aniso_U_13
_atom_site_aniso_U_23
Pt1 0.01169(8) 0.01169(8) 0.01806(12) -0.000000 -0.000000 0.000000
Ce1 0.00782(13) 0.00782(13) 0.0200(2) -0.000000 -0.000000 0.000000
S1 0.0199(16) 0.0157(13) 0.0188(13) -0.0020(13) -0.0003(14) 0.0053(9)
N1 0.0106(19) 0.0106(19) 0.008(3) -0.000000 -0.000000 0.000000
C4 0.007(3) 0.028(3) 0.072(5) 0.004(2) -0.000000 0.000000
C2 0.032(2) 0.0153(19) 0.042(2) -0.0059(14) -0.0107(18) 0.0039(15)
C1 0.042(2) 0.0133(18) 0.0307(19) -0.0101(16) -0.0137(18) 0.0065(15)
O1 0.014(2) 0.013(2) 0.018(2) -0.003(2) 0.0001(19) 0.0064(18)
C3 0.010(3) 0.013(4) 0.015(3) -0.001(2) 0.005(2) -0.000(2)
O1a 0.015(3) 0.011(2) 0.018(2) 0.0006(17) 0.0018(18) 0.0049(19)
S1a 0.0164(16) 0.0131(13) 0.0175(12) -0.0047(11) 0.0027(14) 0.0014(10)

loop_
_atom_type_symbol
_atom_type_scat_dispersion_real
_atom_type_scat_dispersion_imag
_atom_type_scat_Cromer_Mann_a1
_atom_type_scat_Cromer_Mann_a2
_atom_type_scat_Cromer_Mann_a3
_atom_type_scat_Cromer_Mann_a4
_atom_type_scat_Cromer_Mann_b1
_atom_type_scat_Cromer_Mann_b2
_atom_type_scat_Cromer_Mann_b3
_atom_type_scat_Cromer_Mann_b4
_atom_type_scat_Cromer_Mann_c
_atom_type_scat_source
_atom_type_scat_dispersion_source
C 0.00347 0.00161 2.31000 1.02000 1.58860 0.86500 20.84390 10.20750 0.56870 51.65120 0.215599998832 'International Tables Volume C Table 6.1.1.4 (pp. 500-502)' 'Henke, Gullikson and Davis, At. Data and Nucl. Data Tables, 1993, 54, 2'
Pt -1.63788 8.57892 27.00590 17.76390 15.71310 5.78370 1.51293 8.81174 0.42459 38.61030 11.6883001328 'International Tables Volume C Table 6.1.1.4 (pp. 500-502)' 'Henke, Gullikson and Davis, At. Data and Nucl. Data Tables, 1993, 54, 2'
H 0.00000 0.00000 0.49300 0.32291 0.14019 0.04081 10.51090 26.12570 3.14236 57.79970 0.0030380000826 'International Tables Volume C Table 6.1.1.4 (pp. 500-502)' 'Henke, Gullikson and Davis, At. Data and Nucl. Data Tables, 1993, 54, 2'
O 0.01158 0.00611 3.04850 2.28680 1.54630 0.86700 13.27710 5.70110 0.32390 32.90890 0.250800013542 'International Tables Volume C Table 6.1.1.4 (pp. 500-502)' 'Henke, Gullikson and Davis, At. Data and Nucl. Data Tables, 1993, 54, 2'
N 0.00653 0.00323 12.21260 3.13220 2.01250 1.16630 0.00570 9.89330 28.99750 0.58260 -11.5290002823 'International Tables Volume C Table 6.1.1.4 (pp. 500-502)' 'Henke, Gullikson and Davis, At. Data and Nucl. Data Tables, 1993, 54, 2'
S 0.12424 0.12443 6.90530 5.20340 1.43790 1.58630 1.46790 22.21510 0.25360 56.17200 0.866900026798 'International Tables Volume C Table 6.1.1.4 (pp. 500-502)' 'Henke, Gullikson and Davis, At. Data and Nucl. Data Tables, 1993, 54, 2'
Ce -0.09320 2.74072 21.16710 19.76950 11.85130 3.33049 2.81219 0.22684 17.60830 127.11300 1.86264002323 'International Tables Volume C Table 6.1.1.4 (pp. 500-502)' 'Henke, Gullikson and Davis, At. Data and Nucl. Data Tables, 1993, 54, 2'

loop_
_geom_angle_atom_site_label_1
_geom_angle_atom_site_label_2
_geom_angle_atom_site_label_3
_geom_angle
_geom_angle_site_symmetry_1
_geom_angle_site_symmetry_3
S1 Pt1 S1 89.8 . 3_565
S1 Pt1 S1 89.8 2_655 .
S1 Pt1 S1 173.8(2) 2_655 3_565
S1 Pt1 S1 89.8 6_665 3_565
S1 Pt1 S1 173.8(2) 6_665 .
S1 Pt1 S1 89.8 2_655 6_665
S1a Pt1 S1a 90.0 . 3_565
S1a Pt1 S1a 90.0 2_655 .
S1a Pt1 S1a 178.9(2) 2_655 3_565
S1a Pt1 S1a 90.0 6_665 3_565
S1a Pt1 S1a 178.9(2) 6_665 .
S1a Pt1 S1a 90.0 2_655 6_665
O1 Ce1 O1 62.37(19) 5_655 2_655
O1 Ce1 O1 164.5(2) 4_565 2_655
O1 Ce1 O1 75.53(9) 8_665 4_565
O1 Ce1 O1 120.02(19) 5_655 4_565
O1 Ce1 O1 75.53(8) 5_655 7
O1 Ce1 O1 120.02(19) 6_665 .
O1 Ce1 O1 62.37(19) 8_665 6_665
O1 Ce1 O1 75.53(8) 6_665 3_565
O1 Ce1 O1 62.37(19) 4_565 3_565
O1 Ce1 O1 118.76(19) 6_665 5_655
O1 Ce1 O1 91.1(2) 5_655 .
O1 Ce1 O1 91.1(2) 8_665 2_655
O1 Ce1 O1 164.5(2) 5_655 3_565
O1 Ce1 O1 62.37(19) . 7
O1 Ce1 O1 164.5(2) 6_665 7
O1 Ce1 O1 118.76(19) 2_655 7
O1 Ce1 O1 75.53(9) 6_665 2_655
O1 Ce1 O1 75.53(9) 2_655 .
O1 Ce1 O1 91.1(2) 6_665 4_565
O1 Ce1 O1 91.1(2) 3_565 7
O1 Ce1 O1 164.5(2) 8_665 .
O1 Ce1 O1 75.53(8) 3_565 .
O1 Ce1 O1 118.76(19) 8_665 3_565
O1 Ce1 O1 120.02(19) 3_565 2_655
O1 Ce1 O1 75.53(8) 8_665 5_655
O1 Ce1 O1 75.53(9) 4_565 7
O1 Ce1 O1 118.76(19) 4_565 .
O1 Ce1 O1 120.02(19) 8_665 7
O1a Ce1 O1a 88.3(2) . 7
O1a Ce1 O1a 125.1(2) 6_665 .
O1a Ce1 O1a 164.1(2) 8_665 3_565
O1a Ce1 O1a 164.1(2) 2_655 7
O1a Ce1 O1a 164.1(2) 6_665 5_655
O1a Ce1 O1a 77.71(9) 2_655 .
O1a Ce1 O1a 125.1(2) 5_655 4_565
O1a Ce1 O1a 57.6(2) 3_565 7
O1a Ce1 O1a 77.71(8) 6_665 3_565
O1a Ce1 O1a 77.71(8) 3_565 .
O1a Ce1 O1a 117.1(2) 8_665 .
O1a Ce1 O1a 125.1(2) 3_565 2_655
O1a Ce1 O1a 77.71(8) 8_665 5_655
O1a Ce1 O1a 77.71(9) 4_565 7
O1a Ce1 O1a 117.1(2) 6_665 7
O1a Ce1 O1a 164.1(2) 4_565 .
O1a Ce1 O1a 77.71(9) 6_665 2_655
O1a Ce1 O1a 117.1(2) 4_565 2_655
O1a Ce1 O1a 57.6(2) 6_665 4_565
O1a Ce1 O1a 88.3(2) 4_565 3_565
O1a Ce1 O1a 125.1(2) 8_665 7
O1a Ce1 O1a 77.71(8) 5_655 7
O1a Ce1 O1a 57.6(2) 8_665 2_655
O1a Ce1 O1a 57.6(2) 5_655 .
O1a Ce1 O1a 77.71(9) 8_665 4_565
O1a Ce1 O1a 88.3(2) 5_655 2_655
O1a Ce1 O1a 117.1(2) 5_655 3_565
O1a Ce1 O1a 88.3(2) 8_665 6_665
C1 S1 Pt1 104.0(2) . 2_655
C3 N1 C3 110.6(2) 11_556 6
C3 N1 C3 180.0 10_556 2
C3 N1 C3 107.3(5) 6 .
C3 N1 C3 69.4(2) 11_556 14_556
C3 N1 C3 69.4(2) 3 .
C3 N1 C3 110.6(2) 14_556 2
C3 N1 C3 69.4(2) 3 6
C3 N1 C3 72.7(5) 11_556 2
C3 N1 C3 69.4(2) 2 .
C3 N1 C3 110.6(2) 10_556 6
C3 N1 C3 69.4(2) 2 6
C3 N1 C3 69.4(2) 10_556 14_556
C3 N1 C3 107.3(5) 2 3
C3 N1 C3 107.3(5) 14_556 9_556
C3 N1 C3 180.0 9_556 .
C3 N1 C3 180.0 11_556 3
C3 N1 C3 72.7(5) 9_556 6
C3 N1 C3 69.4(2) 11_556 9_556
C3 N1 C3 110.6(2) 9_556 3
C3 N1 C3 110.6(2) 10_556 .
C3 N1 C3 110.6(2) 9_556 2
C3 N1 C3 72.7(5) 10_556 3
C3 N1 C3 72.7(5) 14_556 .
C3 N1 C3 69.4(2) 10_556 9_556
C3 N1 C3 180.0 14_556 6
C3 N1 C3 107.3(5) 10_556 11_556
C3 N1 C3 110.6(2) 14_556 3
C3 N1 C3 110.6(2) 11_556 .
C3 C4 C3 68.2(5) 14_556 .
H4a C4 C3 100(4) . 14_556
H4a C4 C3 100(4) . .
H4b C4 C3 94(4) . .
H4b C4 C3 94(4) . 14_556
H4b C4 H4a 163(7) . .
H4c C4 C3 89(4) 14_556 14_556
H4c C4 C3 157(4) 14_556 .
H4c C4 C3 89(4) . .
H4c C4 C3 157(4) . 14_556
H4c C4 H4a 79(5) . .
H4c C4 H4a 79(5) 14_556 .
H4c C4 H4b 92(5) 14_556 .
H4c C4 H4b 92(5) . .
H4c C4 H4c 113(8) 14_556 .
H2b C2 H2a 109.5 . .
H2c C2 H2a 109.5 . .
H2c C2 H2b 109.5 . .
C1 C2 H2a 109.5 . .
C1 C2 H2b 109.5 . .
C1 C2 H2c 109.5 . .
O1 C1 S1 123.4(3) . .
S1a C1 O1a 124.1(3) . .
C1 O1 Ce1 139.7(3) . 7
C4 C3 N1 109.5(4) . .
C3 C3 N1 53.7(2) 14_556 .
C3 C3 N1 55.28(12) 2 .
C3 C3 N1 55.28(13) 3 .
C3 C3 C4 126.3(5) 2 .
C3 C3 C4 125.4(5) 3 .
C3 C3 C4 55.9(2) 14_556 .
H3 C3 N1 96.1(18) . .
H3 C3 N1 95.7(18) 2 .
H3 C3 C4 117.5(19) . .
H3 C3 C4 118.8(19) 2 .
H3 C3 C3 115.3(19) . 2
H3 C3 C3 40.4(18) 2 2
C1 O1a Ce1 137.0(3) . 7
C1 S1a Pt1 109.5(2) . 2_655

loop_
_geom_bond_atom_site_label_1
_geom_bond_atom_site_label_2
_geom_bond_distance
_geom_bond_site_symmetry_2
Pt1 S1 2.315(4) 3_565
Pt1 S1 2.315(4) 2_655
Pt1 S1 2.315(4) 6_665
Pt1 S1 2.315(4) .
Pt1 S1a 2.311(4) 3_565
Pt1 S1a 2.311(4) 6_665
Pt1 S1a 2.311(4) .
Pt1 S1a 2.311(4) 2_655
Ce1 O1 2.531(4) 5_655
Ce1 O1 2.531(4) .
Ce1 O1 2.531(4) 7
Ce1 O1 2.531(4) 3_565
Ce1 O1 2.531(4) 6_665
Ce1 O1 2.531(4) 2_655
Ce1 O1 2.531(4) 4_565
Ce1 O1 2.531(4) 8_665
Ce1 O1a 2.439(4) 2_655
Ce1 O1a 2.439(4) 6_665
Ce1 O1a 2.439(4) .
Ce1 O1a 2.439(4) 5_655
Ce1 O1a 2.439(4) 7
Ce1 O1a 2.439(4) 4_565
Ce1 O1a 2.439(4) 3_565
Ce1 O1a 2.439(4) 8_665
S1 C1 1.753(6) .
N1 C3 1.520(6) 9_556
N1 C3 1.520(6) 11_556
N1 C3 1.520(6) 6
N1 C3 1.520(6) 14_556
N1 C3 1.520(6) 3
N1 C3 1.520(6) 10_556
N1 C3 1.520(6) 2
N1 C3 1.520(6) .
C4 C3 1.606(7) 14_556
C4 C3 1.606(7) .
C4 H4a 0.946(19) .
C4 H4b 0.947(19) .
C4 H4c 0.947(19) .
C4 H4c 0.947(19) 14_556
C2 H2a 0.9800 .
C2 H2b 0.9800 .
C2 H2c 0.9800 .
C2 C1 1.509(5) .
C1 O1 1.233(5) .
C1 O1a 1.366(5) .
C1 S1a 1.604(6) .
C3 C3 1.801(11) 14_556
C3 C3 1.731(8) 3
C3 C3 1.731(9) 2
C3 H3 1.15(3) 2
C3 H3 1.14(4) .

loop_
_restr_distance_atom_site_label_1
_restr_distance_atom_site_label_2
_restr_distance_site_symmetry_2
_restr_distance_target
_restr_distance_target_weight_param
_restr_distance_diff
C4 H4a 1 0.9600 0.0200 0.0145
C4 H4b 1 0.9600 0.0200 0.0129
C4 H4c 1 0.9600 0.0200 0.0133
